data_4502862
loop_
_publ_author_name
'Kapadia, Pradeep P.'
'Swenson, Dale C.'
'Pigge, F. Christopher'

_publ_section_title
;
 Influence of Halogen Bonding Interactions in Crystalline Networks of
 Tetraarylethylene Halobenzoyl Esters
;
_journal_issue 2
_journal_name_full 'Crystal Growth &amp; Design'
_journal_page_first 698
_journal_paper_doi 10.1021/cg200986v
_journal_volume 12
_journal_year 2012
_chemical_formula_moiety 'C54 H32 O8 Br4, 1.162(C3 H7 N1 O1)'
_chemical_formula_sum 'C57.48 H40.12 Br4 N1.16 O9.16'
_chemical_formula_weight 1213.23
_chemical_name_systematic
; 
 ? 
;
_space_group_IT_number 2
_symmetry_cell_setting triclinic
_symmetry_space_group_name_Hall '-P 1'
_symmetry_space_group_name_H-M 'P -1'
_atom_sites_solution_hydrogens geom
_atom_sites_solution_primary direct
_atom_sites_solution_secondary difmap
_audit_creation_method SHELXL-97
_cell_angle_alpha 65.831(5)
_cell_angle_beta 85.161(5)
_cell_angle_gamma 73.224(5)
_cell_formula_units_Z 2
_cell_length_a 10.2173(11)
_cell_length_b 16.4911(17)
_cell_length_c 19.045(2)
_cell_measurement_reflns_used 9306
_cell_measurement_temperature 190(2)
_cell_measurement_theta_max 23.35
_cell_measurement_theta_min 1.0
_cell_volume 2801.0(5)
_computing_cell_refinement 'HKL Scalepack (Otwinowski & Minor,1997)'
_computing_data_collection 'COllect (Nonius BV< 1997-2000)'
_computing_data_reduction 'HKL Denzo, Scalepack (Otwinowski & Minor,1997)'
_computing_molecular_graphics 'SHELXTL v6.1 (Sheldrick, 2008)'
_computing_publication_material 'SHELXTL v6.1 (Sheldrick, 2008)'
_computing_structure_refinement 'SHELXTL v6.1 (Sheldrick, 2008)'
_computing_structure_solution 'SHELXTL v6.1 (Sheldrick, 2008)'
_diffrn_ambient_temperature 190(2)
_diffrn_detector_area_resol_mean 9
_diffrn_measured_fraction_theta_full 0.996
_diffrn_measured_fraction_theta_max 0.996
_diffrn_measurement_device_type 'Nonius KappaCCD'
_diffrn_measurement_method 'CCD phi and omega scans'
_diffrn_radiation_monochromator graphite
_diffrn_radiation_source 'fine-focus sealed tube'
_diffrn_radiation_type MoK\a
_diffrn_radiation_wavelength 0.71073
_diffrn_reflns_av_R_equivalents 0.0378
_diffrn_reflns_av_sigmaI/netI 0.0569
_diffrn_reflns_limit_h_max 11
_diffrn_reflns_limit_h_min -10
_diffrn_reflns_limit_k_max 17
_diffrn_reflns_limit_k_min -17
_diffrn_reflns_limit_l_max 20
_diffrn_reflns_limit_l_min -20
_diffrn_reflns_number 33797
_diffrn_reflns_theta_full 22.50
_diffrn_reflns_theta_max 22.50
_diffrn_reflns_theta_min 3.00
_diffrn_standards_number 0
_exptl_absorpt_coefficient_mu 2.928
_exptl_absorpt_correction_T_max 0.9713
_exptl_absorpt_correction_T_min 0.5784
_exptl_absorpt_correction_type multi-scan
_exptl_absorpt_process_details 'HKL Scalepack (Otwinowski & Minor,1997)'
_exptl_crystal_colour colorless
_exptl_crystal_density_diffrn 1.439
_exptl_crystal_density_method 'not measured'
_exptl_crystal_description blade
_exptl_crystal_F_000 1213
_exptl_crystal_size_max 0.21
_exptl_crystal_size_mid 0.07
_exptl_crystal_size_min 0.01
_refine_diff_density_max 1.923
_refine_diff_density_min -1.114
_refine_diff_density_rms 0.153
_refine_ls_extinction_method none
_refine_ls_goodness_of_fit_ref 1.066
_refine_ls_hydrogen_treatment constr
_refine_ls_matrix_type full
_refine_ls_number_parameters 687
_refine_ls_number_reflns 7279
_refine_ls_number_restraints 24
_refine_ls_restrained_S_all 1.064
_refine_ls_R_factor_all 0.1038
_refine_ls_R_factor_gt 0.0748
_refine_ls_shift/su_max 0.012
_refine_ls_shift/su_mean 0.001
_refine_ls_structure_factor_coef Fsqd
_refine_ls_weighting_details 'calc w=1/[\s^2^(Fo^2^)+(0.1525P)^2^+6.4548P] where P=(Fo^2^+2Fc^2^)/3'
_refine_ls_weighting_scheme calc
_refine_ls_wR_factor_gt 0.2116
_refine_ls_wR_factor_ref 0.2400
_reflns_number_gt 5250
_reflns_number_total 7279
_reflns_threshold_expression >2sigma(I)
_cod_data_source_file cg200986v_si_002.cif
_cod_data_source_block 6.(dmf)2
_cod_depositor_comments
;
The following automatic conversions were performed:

'_symmetry_cell_setting' value 'Triclinic' changed to 'triclinic'
according to /home/saulius/struct/CIF-dictionaries/cif_core.dic
dictionary named 'cif_core.dic' version 2.4.1 from 2010-06-29.

Automatic conversion script
Id: cif_fix_values 1715 2011-07-08 13:25:40Z adriana 
;
_cod_database_code 4502862

loop_
_symmetry_equiv_pos_as_xyz
'x, y, z'
'-x, -y, -z'

loop_
_atom_site_label
_atom_site_type_symbol
_atom_site_fract_x
_atom_site_fract_y
_atom_site_fract_z
_atom_site_U_iso_or_equiv
_atom_site_adp_type
_atom_site_occupancy
_atom_site_symmetry_multiplicity
_atom_site_calc_flag
_atom_site_refinement_flags
Br1 Br 0.33036(9) -0.33867(5) 0.68944(6) 0.0473(3) Uani 1 1 d .
Br2 Br -0.43984(15) 0.01030(9) 1.18444(6) 0.0827(5) Uani 1 1 d .
Br3 Br -0.84130(10) 1.42339(5) 0.25386(6) 0.0520(3) Uani 1 1 d .
Br4 Br -0.11055(11) 1.09814(7) -0.21560(6) 0.0662(4) Uani 1 1 d .
C1A C -0.2195(9) 0.5236(7) 0.4528(6) 0.052(2) Uani 1 1 d .
C2A C -0.3068(10) 0.5568(7) 0.5004(6) 0.056(3) Uani 1 1 d .
C1 C -0.1568(9) 0.4223(7) 0.4754(6) 0.055(3) Uani 1 1 d .
C2 C -0.0238(10) 0.3915(7) 0.4539(6) 0.061(3) Uani 1 1 d .
H2 H 0.0240 0.4359 0.4255 0.073 Uiso 1 1 calc R
C3 C 0.0418(11) 0.2977(8) 0.4727(7) 0.066(3) Uani 1 1 d .
H3 H 0.1324 0.2783 0.4575 0.080 Uiso 1 1 calc R
C4 C -0.0280(11) 0.2352(7) 0.5132(7) 0.064(3) Uani 1 1 d .
C5 C -0.1639(10) 0.2609(7) 0.5352(6) 0.062(3) Uani 1 1 d .
H5 H -0.2115 0.2161 0.5626 0.075 Uiso 1 1 calc R
C6 C -0.2257(11) 0.3560(7) 0.5147(6) 0.062(3) Uani 1 1 d .
H6 H -0.3176 0.3756 0.5280 0.074 Uiso 1 1 calc R
O1 O 0.0328(7) 0.1400(5) 0.5324(5) 0.067(2) Uani 1 1 d .
C7 C 0.1100(11) 0.0923(7) 0.5992(6) 0.060(3) Uani 1 1 d .
O2 O 0.1285(10) 0.1299(6) 0.6377(5) 0.096(3) Uani 1 1 d .
C8 C 0.1610(11) -0.0081(7) 0.6183(6) 0.063(3) Uani 1 1 d .
C9 C 0.1653(11) -0.0433(8) 0.5648(7) 0.070(3) Uani 1 1 d .
H9 H 0.1346 -0.0023 0.5133 0.084 Uiso 1 1 calc R
C10 C 0.2137(11) -0.1389(7) 0.5835(7) 0.066(3) Uani 1 1 d .
H10 H 0.2179 -0.1630 0.5456 0.080 Uiso 1 1 calc R
C11 C 0.2548(11) -0.1958(7) 0.6585(7) 0.066(3) Uani 1 1 d .
C12 C 0.2494(13) -0.1604(8) 0.7145(8) 0.083(4) Uani 1 1 d .
H12 H 0.2758 -0.2006 0.7667 0.100 Uiso 1 1 calc R
C13 C 0.2050(12) -0.0655(7) 0.6922(7) 0.072(3) Uani 1 1 d .
H13 H 0.2051 -0.0401 0.7288 0.087 Uiso 1 1 calc R
C21 C -0.3230(9) 0.4984(7) 0.5827(6) 0.051(2) Uani 1 1 d .
C22 C -0.2101(11) 0.4384(7) 0.6306(6) 0.064(3) Uani 1 1 d .
H22 H -0.1208 0.4352 0.6112 0.076 Uiso 1 1 calc R
C23 C -0.2272(10) 0.3810(7) 0.7091(6) 0.060(3) Uani 1 1 d .
H23 H -0.1498 0.3414 0.7425 0.072 Uiso 1 1 calc R
C24 C -0.3538(11) 0.3842(7) 0.7345(6) 0.058(3) Uani 1 1 d .
C25 C -0.4655(11) 0.4433(7) 0.6899(6) 0.065(3) Uani 1 1 d .
H25 H -0.5540 0.4456 0.7102 0.078 Uiso 1 1 calc R
C26 C -0.4506(9) 0.5023(7) 0.6123(6) 0.055(3) Uani 1 1 d .
H26 H -0.5291 0.5444 0.5810 0.067 Uiso 1 1 calc R
O3 O -0.3682(8) 0.3295(5) 0.8137(4) 0.072(2) Uani 1 1 d .
C27 C -0.4413(12) 0.2684(8) 0.8286(7) 0.067(3) Uani 1 1 d .
O4 O -0.4932(9) 0.2570(6) 0.7805(5) 0.086(2) Uani 1 1 d .
C28 C -0.4444(11) 0.2127(8) 0.9133(6) 0.066(3) Uani 1 1 d .
C29 C -0.5248(15) 0.1541(10) 0.9364(7) 0.093(4) Uani 1 1 d .
H29 H -0.5786 0.1514 0.8995 0.111 Uiso 1 1 calc R
C30 C -0.5281(17) 0.0967(11) 1.0160(7) 0.110(5) Uani 1 1 d .
H30 H -0.5859 0.0569 1.0332 0.132 Uiso 1 1 calc R
C31 C -0.4440(15) 0.1005(10) 1.0686(7) 0.092(4) Uani 1 1 d .
C32 C -0.3662(14) 0.1612(10) 1.0439(7) 0.089(4) Uani 1 1 d .
H32 H -0.3127 0.1655 1.0799 0.107 Uiso 1 1 calc R
C33 C -0.3656(13) 0.2166(9) 0.9657(7) 0.083(4) Uani 1 1 d .
H33 H -0.3096 0.2576 0.9486 0.100 Uiso 1 1 calc R
C41 C -0.3893(10) 0.6552(7) 0.4736(6) 0.056(3) Uani 1 1 d .
C42 C -0.3916(10) 0.7048(7) 0.5195(7) 0.060(3) Uani 1 1 d .
H42 H -0.3523 0.6721 0.5703 0.072 Uiso 1 1 calc R
C43 C -0.4497(11) 0.7996(7) 0.4923(7) 0.067(3) Uani 1 1 d .
H43 H -0.4472 0.8326 0.5227 0.080 Uiso 1 1 calc R
C44 C -0.5119(10) 0.8451(7) 0.4187(6) 0.059(3) Uani 1 1 d .
C45 C -0.5201(10) 0.7986(7) 0.3741(7) 0.062(3) Uani 1 1 d .
H45 H -0.5683 0.8300 0.3255 0.075 Uiso 1 1 calc R
C46 C -0.4554(10) 0.7040(7) 0.4025(6) 0.058(3) Uani 1 1 d .
H46 H -0.4571 0.6717 0.3714 0.070 Uiso 1 1 calc R
O5 O -0.5576(7) 0.9435(5) 0.3888(5) 0.073(2) Uani 1 1 d .
C47 C -0.6927(11) 0.9859(7) 0.3760(7) 0.061(3) Uani 1 1 d .
O6 O -0.7766(8) 0.9439(5) 0.3886(5) 0.083(2) Uani 1 1 d .
C48 C -0.7213(10) 1.0872(7) 0.3479(6) 0.058(3) Uani 1 1 d .
C49 C -0.8572(12) 1.1393(7) 0.3329(7) 0.078(4) Uani 1 1 d .
H49 H -0.9260 1.1083 0.3414 0.094 Uiso 1 1 calc R
C50 C -0.8963(12) 1.2358(8) 0.3056(8) 0.082(4) Uani 1 1 d .
H50 H -0.9898 1.2707 0.2957 0.099 Uiso 1 1 calc R
C51 C -0.7893(13) 1.2800(8) 0.2932(7) 0.076(3) Uani 1 1 d .
C52 C -0.6551(12) 1.2270(8) 0.3103(7) 0.074(3) Uani 1 1 d .
H52 H -0.5848 1.2562 0.3042 0.089 Uiso 1 1 calc R
C53 C -0.6211(12) 1.1305(8) 0.3364(7) 0.072(3) Uani 1 1 d .
H53 H -0.5279 1.0951 0.3462 0.086 Uiso 1 1 calc R
C61 C -0.1888(10) 0.5847(7) 0.3767(6) 0.055(3) Uani 1 1 d .
C62 C -0.1634(10) 0.6682(7) 0.3624(6) 0.061(3) Uani 1 1 d .
H62 H -0.1611 0.6855 0.4040 0.073 Uiso 1 1 calc R
C63 C -0.1410(10) 0.7277(7) 0.2875(6) 0.062(3) Uani 1 1 d .
H63 H -0.1234 0.7846 0.2785 0.075 Uiso 1 1 calc R
C64 C -0.1447(10) 0.7027(7) 0.2280(6) 0.058(3) Uani 1 1 d .
C65 C -0.1651(11) 0.6184(8) 0.2389(6) 0.066(3) Uani 1 1 d .
H65 H -0.1653 0.6017 0.1967 0.080 Uiso 1 1 calc R
C66 C -0.1847(10) 0.5603(7) 0.3124(6) 0.055(3) Uani 1 1 d .
H66 H -0.1960 0.5018 0.3208 0.066 Uiso 1 1 calc R
O7 O -0.1390(7) 0.7706(5) 0.1530(4) 0.071(2) Uani 1 1 d .
C67 C -0.0432(11) 0.7547(8) 0.1066(7) 0.069(3) Uani 1 1 d .
O8 O 0.0480(9) 0.6799(7) 0.1239(5) 0.097(3) Uani 1 1 d .
C68 C -0.0552(11) 0.8360(8) 0.0332(6) 0.065(3) Uani 1 1 d .
C69 C -0.1356(13) 0.9182(8) 0.0247(7) 0.083(4) Uani 1 1 d .
H69 H -0.1832 0.9252 0.0678 0.100 Uiso 1 1 calc R
C70 C -0.1536(14) 0.9963(10) -0.0465(8) 0.097(4) Uani 1 1 d .
H70 H -0.2122 1.0548 -0.0513 0.117 Uiso 1 1 calc R
C71 C -0.0831(12) 0.9853(9) -0.1097(7) 0.076(3) Uani 1 1 d .
C72 C 0.0016(15) 0.9011(10) -0.1010(8) 0.092(4) Uani 1 1 d .
H72 H 0.0512 0.8938 -0.1436 0.110 Uiso 1 1 calc R
C73 C 0.0168(15) 0.8241(10) -0.0293(8) 0.094(4) Uani 1 1 d .
H73 H 0.0750 0.7652 -0.0237 0.113 Uiso 1 1 calc R
O81 O 0.7313(12) 0.3196(7) 0.0901(7) 0.072(4) Uani 0.617(13) 1 d PDU
C81 C 0.6770(17) 0.3932(11) 0.0951(10) 0.065(5) Uani 0.617(13) 1 d PDU
H81 H 0.7350 0.4279 0.0974 0.078 Uiso 0.617(13) 1 calc PR
N81 N 0.5399(13) 0.4293(8) 0.0974(7) 0.061(4) Uani 0.617(13) 1 d PDU
C82 C 0.4430(19) 0.3827(14) 0.0969(11) 0.081(6) Uani 0.617(13) 1 d PDU
H82A H 0.3505 0.4211 0.0983 0.121 Uiso 0.617(13) 1 calc PR
H82B H 0.4605 0.3236 0.1420 0.121 Uiso 0.617(13) 1 calc PR
H82C H 0.4513 0.3711 0.0499 0.121 Uiso 0.617(13) 1 calc PR
C83 C 0.4873(19) 0.5188(11) 0.1090(11) 0.075(6) Uani 0.617(13) 1 d PDU
H83A H 0.3871 0.5357 0.1094 0.113 Uiso 0.617(13) 1 calc PR
H83B H 0.5165 0.5681 0.0669 0.113 Uiso 0.617(13) 1 calc PR
H83C H 0.5242 0.5102 0.1581 0.113 Uiso 0.617(13) 1 calc PR
O91 O 0.2118(18) 0.4042(13) 0.9285(9) 0.111(7) Uani 0.547(14) 1 d PDU
C91 C 0.244(2) 0.3351(16) 0.9876(12) 0.118(10) Uani 0.547(14) 1 d PDU
H91 H 0.3295 0.2920 0.9893 0.141 Uiso 0.547(14) 1 calc PR
N91 N 0.1685(19) 0.3134(14) 1.0515(10) 0.109(7) Uani 0.547(14) 1 d PDU
C92 C 0.042(3) 0.373(2) 1.0594(19) 0.222(19) Uani 0.547(14) 1 d PDU
H92A H 0.0101 0.3456 1.1115 0.333 Uiso 0.547(14) 1 calc PR
H92B H -0.0257 0.3812 1.0217 0.333 Uiso 0.547(14) 1 calc PR
H92C H 0.0544 0.4332 1.0503 0.333 Uiso 0.547(14) 1 calc PR
C93 C 0.224(3) 0.222(2) 1.1199(12) 0.166(15) Uani 0.547(14) 1 d PDU
H93A H 0.3102 0.1870 1.1066 0.249 Uiso 0.547(14) 1 calc PR
H93B H 0.1576 0.1862 1.1331 0.249 Uiso 0.547(14) 1 calc PR
H93C H 0.2407 0.2344 1.1641 0.249 Uiso 0.547(14) 1 calc PR

loop_
_atom_site_aniso_label
_atom_site_aniso_U_11
_atom_site_aniso_U_22
_atom_site_aniso_U_33
_atom_site_aniso_U_23
_atom_site_aniso_U_13
_atom_site_aniso_U_12
Br1 0.0543(6) 0.0178(5) 0.0653(7) -0.0173(4) -0.0070(4) -0.0001(4)
Br2 0.1355(11) 0.0892(10) 0.0280(6) -0.0009(6) 0.0016(6) -0.0714(9)
Br3 0.0686(6) 0.0159(5) 0.0622(7) -0.0137(4) 0.0146(5) -0.0049(4)
Br4 0.0752(7) 0.0555(7) 0.0407(6) 0.0090(5) 0.0059(5) -0.0219(5)
C1A 0.052(5) 0.046(6) 0.053(6) -0.018(5) 0.008(5) -0.010(5)
C2A 0.059(6) 0.041(6) 0.062(7) -0.016(5) 0.001(5) -0.012(5)
C1 0.050(6) 0.046(6) 0.067(7) -0.024(5) 0.008(5) -0.011(5)
C2 0.066(7) 0.041(6) 0.073(8) -0.024(6) 0.009(5) -0.011(5)
C3 0.052(6) 0.071(8) 0.080(8) -0.031(7) 0.013(5) -0.025(6)
C4 0.074(7) 0.040(6) 0.071(8) -0.019(6) -0.006(6) -0.010(5)
C5 0.054(6) 0.051(7) 0.081(8) -0.031(6) 0.010(5) -0.008(5)
C6 0.059(6) 0.058(7) 0.068(7) -0.026(6) 0.010(5) -0.016(5)
O1 0.075(5) 0.041(4) 0.084(6) -0.030(4) 0.000(4) -0.008(3)
C7 0.073(7) 0.050(7) 0.057(7) -0.023(6) -0.011(6) -0.011(5)
O2 0.135(8) 0.066(6) 0.097(7) -0.041(5) -0.024(6) -0.023(5)
C8 0.080(7) 0.052(7) 0.056(7) -0.028(6) -0.004(6) -0.007(5)
C9 0.081(8) 0.062(8) 0.074(8) -0.034(7) 0.002(6) -0.019(6)
C10 0.071(7) 0.046(7) 0.072(8) -0.020(6) -0.006(6) -0.004(5)
C11 0.066(7) 0.047(7) 0.079(8) -0.025(6) -0.011(6) -0.005(5)
C12 0.103(9) 0.056(8) 0.079(9) -0.021(7) -0.025(7) -0.006(7)
C13 0.097(8) 0.042(7) 0.068(8) -0.019(6) -0.021(6) -0.006(6)
C21 0.052(6) 0.048(6) 0.056(6) -0.024(5) 0.000(5) -0.013(5)
C22 0.061(6) 0.054(7) 0.070(8) -0.018(6) -0.001(5) -0.017(5)
C23 0.057(6) 0.056(7) 0.056(7) -0.013(6) -0.004(5) -0.016(5)
C24 0.064(7) 0.052(7) 0.051(7) -0.014(6) 0.008(5) -0.019(5)
C25 0.059(6) 0.059(7) 0.065(8) -0.015(6) 0.004(5) -0.012(5)
C26 0.045(6) 0.043(6) 0.064(7) -0.013(5) 0.010(5) -0.005(4)
O3 0.086(5) 0.061(5) 0.065(5) -0.015(4) -0.004(4) -0.029(4)
C27 0.076(7) 0.067(8) 0.065(8) -0.022(6) -0.005(6) -0.034(6)
O4 0.110(6) 0.094(7) 0.064(5) -0.027(5) -0.004(5) -0.049(5)
C28 0.074(7) 0.064(7) 0.060(7) -0.017(6) 0.002(6) -0.029(6)
C29 0.116(10) 0.105(11) 0.064(8) -0.020(8) -0.005(7) -0.060(9)
C30 0.153(14) 0.120(13) 0.057(9) -0.003(8) -0.006(8) -0.085(11)
C31 0.127(11) 0.110(11) 0.054(8) -0.024(7) 0.008(7) -0.072(9)
C32 0.118(10) 0.106(11) 0.049(8) -0.018(7) 0.007(7) -0.062(9)
C33 0.088(8) 0.089(9) 0.068(8) -0.013(7) -0.009(7) -0.044(7)
C41 0.057(6) 0.043(6) 0.059(7) -0.014(6) -0.001(5) -0.007(5)
C42 0.068(6) 0.046(6) 0.068(7) -0.025(6) 0.008(5) -0.015(5)
C43 0.070(7) 0.048(7) 0.075(8) -0.024(6) 0.002(6) -0.009(5)
C44 0.067(6) 0.033(6) 0.065(7) -0.015(5) -0.001(5) -0.005(5)
C45 0.067(6) 0.045(6) 0.072(7) -0.029(6) 0.005(5) -0.004(5)
C46 0.063(6) 0.048(6) 0.058(7) -0.017(5) 0.003(5) -0.014(5)
O5 0.066(5) 0.047(5) 0.100(6) -0.027(4) 0.007(4) -0.013(4)
C47 0.055(7) 0.047(6) 0.078(8) -0.024(6) 0.008(5) -0.014(5)
O6 0.070(5) 0.058(5) 0.114(7) -0.028(5) 0.007(5) -0.020(4)
C48 0.056(6) 0.044(6) 0.078(8) -0.032(6) 0.006(5) -0.010(5)
C49 0.077(8) 0.040(7) 0.106(10) -0.024(7) 0.011(7) -0.010(6)
C50 0.066(7) 0.056(8) 0.121(11) -0.029(7) 0.004(7) -0.021(6)
C51 0.091(9) 0.048(7) 0.078(9) -0.023(6) 0.007(7) -0.007(6)
C52 0.068(7) 0.057(8) 0.088(9) -0.021(7) -0.004(6) -0.016(6)
C53 0.071(7) 0.053(7) 0.095(9) -0.033(7) 0.003(6) -0.017(6)
C61 0.061(6) 0.044(6) 0.061(7) -0.019(5) 0.006(5) -0.020(5)
C62 0.057(6) 0.059(7) 0.069(8) -0.033(6) 0.012(5) -0.012(5)
C63 0.063(6) 0.053(7) 0.065(8) -0.016(6) 0.004(5) -0.019(5)
C64 0.067(7) 0.052(7) 0.045(6) -0.012(6) 0.002(5) -0.015(5)
C65 0.077(7) 0.064(8) 0.050(7) -0.016(6) 0.004(5) -0.019(6)
C66 0.063(6) 0.045(6) 0.056(7) -0.021(5) 0.008(5) -0.013(5)
O7 0.075(5) 0.065(5) 0.059(5) -0.016(4) 0.010(4) -0.014(4)
C67 0.065(7) 0.059(8) 0.062(8) -0.017(6) 0.006(6) 0.000(6)
O8 0.091(6) 0.091(7) 0.087(6) -0.024(5) 0.020(5) -0.014(5)
C68 0.067(7) 0.061(8) 0.061(7) -0.022(6) 0.010(5) -0.014(6)
C69 0.095(9) 0.061(8) 0.062(8) -0.008(7) 0.019(6) -0.008(7)
C70 0.105(10) 0.079(10) 0.082(10) -0.019(8) 0.014(8) -0.013(8)
C71 0.080(8) 0.066(8) 0.075(9) -0.021(7) 0.011(6) -0.023(7)
C72 0.114(10) 0.076(9) 0.065(9) -0.014(7) 0.016(7) -0.021(8)
C73 0.116(10) 0.074(9) 0.076(9) -0.019(8) 0.015(8) -0.022(8)
O81 0.097(9) 0.044(7) 0.076(9) -0.031(6) 0.019(7) -0.017(6)
C81 0.088(8) 0.046(9) 0.056(11) -0.019(9) 0.026(9) -0.020(7)
N81 0.095(8) 0.042(7) 0.044(8) -0.019(7) 0.020(7) -0.020(6)
C82 0.098(12) 0.084(14) 0.075(13) -0.037(11) 0.040(11) -0.049(11)
C83 0.100(13) 0.047(10) 0.067(12) -0.030(10) -0.002(10) 0.009(8)
O91 0.124(14) 0.128(16) 0.114(12) -0.060(10) -0.014(11) -0.060(12)
C91 0.20(3) 0.13(2) 0.080(14) -0.063(10) 0.029(13) -0.11(2)
N91 0.121(15) 0.152(18) 0.121(12) -0.101(12) 0.035(11) -0.077(13)
C92 0.12(2) 0.26(4) 0.45(6) -0.29(4) 0.06(2) -0.091(19)
C93 0.20(3) 0.27(4) 0.054(14) -0.049(13) 0.016(17) -0.13(2)

loop_
_atom_type_symbol
_atom_type_description
_atom_type_scat_dispersion_real
_atom_type_scat_dispersion_imag
_atom_type_scat_source
C C 0.0033 0.0016 'International Tables Vol C Tables 4.2.6.8 and 6.1.1.4'
H H 0.0000 0.0000 'International Tables Vol C Tables 4.2.6.8 and 6.1.1.4'
O O 0.0106 0.0060 'International Tables Vol C Tables 4.2.6.8 and 6.1.1.4'
Br Br -0.2901 2.4595 'International Tables Vol C Tables 4.2.6.8 and 6.1.1.4'
N N 0.0061 0.0033 'International Tables Vol C Tables 4.2.6.8 and 6.1.1.4'

loop_
_geom_angle_atom_site_label_1
_geom_angle_atom_site_label_2
_geom_angle_atom_site_label_3
_geom_angle
C2A C1A C61 122.1(9)
C2A C1A C1 121.3(9)
C61 C1A C1 116.5(8)
C1A C2A C41 122.0(10)
C1A C2A C21 123.2(9)
C41 C2A C21 114.8(9)
C6 C1 C2 117.4(9)
C6 C1 C1A 123.5(9)
C2 C1 C1A 119.0(9)
C1 C2 C3 122.4(10)
C1 C2 H2 118.8
C3 C2 H2 118.8
C4 C3 C2 118.0(10)
C4 C3 H3 121.0
C2 C3 H3 121.0
C3 C4 O1 120.2(10)
C3 C4 C5 123.0(10)
O1 C4 C5 116.7(9)
C6 C5 C4 116.8(10)
C6 C5 H5 121.6
C4 C5 H5 121.6
C1 C6 C5 122.3(9)
C1 C6 H6 118.9
C5 C6 H6 118.9
C7 O1 C4 116.2(8)
O2 C7 O1 121.5(10)
O2 C7 C8 125.5(10)
O1 C7 C8 113.0(9)
C9 C8 C13 120.2(11)
C9 C8 C7 122.0(10)
C13 C8 C7 117.8(10)
C8 C9 C10 121.7(11)
C8 C9 H9 119.2
C10 C9 H9 119.2
C11 C10 C9 117.5(11)
C11 C10 H10 121.3
C9 C10 H10 121.3
C10 C11 C12 121.4(10)
C10 C11 Br1 119.1(8)
C12 C11 Br1 119.5(9)
C13 C12 C11 118.6(11)
C13 C12 H12 120.7
C11 C12 H12 120.7
C8 C13 C12 120.7(11)
C8 C13 H13 119.7
C12 C13 H13 119.7
C26 C21 C22 118.6(10)
C26 C21 C2A 120.5(9)
C22 C21 C2A 120.9(9)
C21 C22 C23 120.4(10)
C21 C22 H22 119.8
C23 C22 H22 119.8
C24 C23 C22 118.9(10)
C24 C23 H23 120.6
C22 C23 H23 120.6
C23 C24 C25 122.0(10)
C23 C24 O3 117.8(9)
C25 C24 O3 119.8(9)
C24 C25 C26 119.9(10)
C24 C25 H25 120.1
C26 C25 H25 120.1
C21 C26 C25 120.1(9)
C21 C26 H26 119.9
C25 C26 H26 119.9
C27 O3 C24 116.5(9)
O4 C27 O3 124.8(11)
O4 C27 C28 123.7(10)
O3 C27 C28 111.5(10)
C29 C28 C33 120.5(11)
C29 C28 C27 117.3(10)
C33 C28 C27 122.1(10)
C28 C29 C30 119.9(12)
C28 C29 H29 120.0
C30 C29 H29 120.0
C31 C30 C29 118.4(12)
C31 C30 H30 120.8
C29 C30 H30 120.8
C32 C31 C30 120.4(12)
C32 C31 Br2 121.3(9)
C30 C31 Br2 118.3(9)
C31 C32 C33 119.8(12)
C31 C32 H32 120.1
C33 C32 H32 120.1
C28 C33 C32 120.9(11)
C28 C33 H33 119.5
C32 C33 H33 119.5
C46 C41 C42 117.2(9)
C46 C41 C2A 123.0(10)
C42 C41 C2A 119.5(9)
C43 C42 C41 121.7(11)
C43 C42 H42 119.2
C41 C42 H42 119.2
C42 C43 C44 117.9(11)
C42 C43 H43 121.0
C44 C43 H43 121.0
C45 C44 C43 122.2(10)
C45 C44 O5 120.9(10)
C43 C44 O5 116.7(10)
C44 C45 C46 117.7(10)
C44 C45 H45 121.1
C46 C45 H45 121.1
C41 C46 C45 123.0(10)
C41 C46 H46 118.5
C45 C46 H46 118.5
C47 O5 C44 118.9(8)
O6 C47 O5 122.6(10)
O6 C47 C48 126.0(10)
O5 C47 C48 111.4(9)
C53 C48 C49 119.7(10)
C53 C48 C47 123.0(9)
C49 C48 C47 117.3(9)
C48 C49 C50 122.3(11)
C48 C49 H49 118.9
C50 C49 H49 118.9
C49 C50 C51 117.1(11)
C49 C50 H50 121.5
C51 C50 H50 121.5
C52 C51 C50 119.8(11)
C52 C51 Br3 121.2(9)
C50 C51 Br3 118.9(8)
C51 C52 C53 120.8(11)
C51 C52 H52 119.6
C53 C52 H52 119.6
C48 C53 C52 120.3(10)
C48 C53 H53 119.9
C52 C53 H53 119.9
C62 C61 C66 116.8(9)
C62 C61 C1A 122.9(10)
C66 C61 C1A 120.3(9)
C61 C62 C63 121.4(10)
C61 C62 H62 119.3
C63 C62 H62 119.3
C64 C63 C62 119.1(10)
C64 C63 H63 120.4
C62 C63 H63 120.4
C63 C64 C65 122.4(10)
C63 C64 O7 116.3(10)
C65 C64 O7 121.1(10)
C66 C65 C64 118.0(10)
C66 C65 H65 121.0
C64 C65 H65 121.0
C65 C66 C61 122.3(10)
C65 C66 H66 118.9
C61 C66 H66 118.9
C67 O7 C64 121.4(9)
O8 C67 O7 123.3(10)
O8 C67 C68 124.9(10)
O7 C67 C68 111.8(10)
C69 C68 C73 119.8(11)
C69 C68 C67 121.5(11)
C73 C68 C67 118.7(11)
C68 C69 C70 122.3(12)
C68 C69 H69 118.8
C70 C69 H69 118.8
C71 C70 C69 118.5(13)
C71 C70 H70 120.7
C69 C70 H70 120.7
C72 C71 C70 119.4(12)
C72 C71 Br4 121.2(10)
C70 C71 Br4 119.4(10)
C71 C72 C73 120.7(13)
C71 C72 H72 119.6
C73 C72 H72 119.6
C68 C73 C72 119.1(13)
C68 C73 H73 120.4
C72 C73 H73 120.4
O81 C81 N81 125.0(16)
O81 C81 H81 117.5
N81 C81 H81 117.5
C81 N81 C82 122.9(14)
C81 N81 C83 119.2(13)
C82 N81 C83 117.7(13)
N81 C82 H82A 109.5
N81 C82 H82B 109.5
H82A C82 H82B 109.5
N81 C82 H82C 109.5
H82A C82 H82C 109.5
H82B C82 H82C 109.5
N81 C83 H83A 109.5
N81 C83 H83B 109.5
H83A C83 H83B 109.5
N81 C83 H83C 109.5
H83A C83 H83C 109.5
H83B C83 H83C 109.5
O91 C91 N91 126.3(17)
O91 C91 H91 116.8
N91 C91 H91 116.8
C91 N91 C92 123.5(15)
C91 N91 C93 118.9(14)
C92 N91 C93 117.6(14)
N91 C92 H92A 109.5
N91 C92 H92B 109.5
H92A C92 H92B 109.5
N91 C92 H92C 109.5
H92A C92 H92C 109.5
H92B C92 H92C 109.5
N91 C93 H93A 109.5
N91 C93 H93B 109.5
H93A C93 H93B 109.5
N91 C93 H93C 109.5
H93A C93 H93C 109.5
H93B C93 H93C 109.5

loop_
_geom_bond_atom_site_label_1
_geom_bond_atom_site_label_2
_geom_bond_distance
Br1 C11 2.094(11)
Br2 C31 2.092(12)
Br3 C51 2.081(11)
Br4 C71 2.080(12)
C1A C2A 1.381(14)
C1A C61 1.458(14)
C1A C1 1.491(13)
C2A C41 1.487(14)
C2A C21 1.491(14)
C1 C6 1.392(14)
C1 C2 1.397(14)
C2 C3 1.400(14)
C2 H2 0.9500
C3 C4 1.359(15)
C3 H3 0.9500
C4 O1 1.411(12)
C4 C5 1.411(14)
C5 C6 1.407(14)
C5 H5 0.9500
C6 H6 0.9500
O1 C7 1.360(12)
C7 O2 1.193(12)
C7 C8 1.478(15)
C8 C9 1.357(15)
C8 C13 1.358(15)
C9 C10 1.405(15)
C9 H9 0.9500
C10 C11 1.369(15)
C10 H10 0.9500
C11 C12 1.401(17)
C12 C13 1.383(16)
C12 H12 0.9500
C13 H13 0.9500
C21 C26 1.370(13)
C21 C22 1.386(14)
C22 C23 1.434(14)
C22 H22 0.9500
C23 C24 1.337(14)
C23 H23 0.9500
C24 C25 1.349(14)
C24 O3 1.427(12)
C25 C26 1.422(14)
C25 H25 0.9500
C26 H26 0.9500
O3 C27 1.348(13)
C27 O4 1.199(13)
C27 C28 1.496(15)
C28 C29 1.360(16)
C28 C33 1.367(16)
C29 C30 1.426(17)
C29 H29 0.9500
C30 C31 1.403(18)
C30 H30 0.9500
C31 C32 1.365(17)
C32 C33 1.392(16)
C32 H32 0.9500
C33 H33 0.9500
C41 C46 1.372(14)
C41 C42 1.416(14)
C42 C43 1.385(14)
C42 H42 0.9500
C43 C44 1.394(15)
C43 H43 0.9500
C44 C45 1.378(14)
C44 O5 1.424(12)
C45 C46 1.392(14)
C45 H45 0.9500
C46 H46 0.9500
O5 C47 1.346(12)
C47 O6 1.201(12)
C47 C48 1.475(14)
C48 C53 1.364(14)
C48 C49 1.387(14)
C49 C50 1.397(15)
C49 H49 0.9500
C50 C51 1.434(16)
C50 H50 0.9500
C51 C52 1.378(15)
C52 C53 1.400(15)
C52 H52 0.9500
C53 H53 0.9500
C61 C62 1.387(14)
C61 C66 1.433(14)
C62 C63 1.406(14)
C62 H62 0.9500
C63 C64 1.362(14)
C63 H63 0.9500
C64 C65 1.393(15)
C64 O7 1.418(12)
C65 C66 1.372(14)
C65 H65 0.9500
C66 H66 0.9500
O7 C67 1.306(13)
C67 O8 1.247(13)
C67 C68 1.471(15)
C68 C69 1.318(15)
C68 C73 1.398(17)
C69 C70 1.417(17)
C69 H69 0.9500
C70 C71 1.399(18)
C70 H70 0.9500
C71 C72 1.359(18)
C72 C73 1.415(17)
C72 H72 0.9500
C73 H73 0.9500
O81 C81 1.219(16)
C81 N81 1.360(18)
C81 H81 0.9500
N81 C82 1.421(19)
N81 C83 1.517(18)
C82 H82A 0.9800
C82 H82B 0.9800
C82 H82C 0.9800
C83 H83A 0.9800
C83 H83B 0.9800
C83 H83C 0.9800
O91 C91 1.212(17)
C91 N91 1.358(18)
C91 H91 0.9500
N91 C92 1.42(2)
N91 C93 1.520(19)
C92 H92A 0.9800
C92 H92B 0.9800
C92 H92C 0.9800
C93 H93A 0.9800
C93 H93B 0.9800
C93 H93C 0.9800

loop_
_geom_torsion_atom_site_label_1
_geom_torsion_atom_site_label_2
_geom_torsion_atom_site_label_3
_geom_torsion_atom_site_label_4
_geom_torsion
C61 C1A C2A C41 8.3(16)
C1 C1A C2A C41 -168.9(9)
C61 C1A C2A C21 -169.9(9)
C1 C1A C2A C21 12.9(16)
C2A C1A C1 C6 38.0(16)
C61 C1A C1 C6 -139.3(11)
C2A C1A C1 C2 -144.6(11)
C61 C1A C1 C2 38.0(14)
C6 C1 C2 C3 -2.2(17)
C1A C1 C2 C3 -179.7(10)
C1 C2 C3 C4 0.1(17)
C2 C3 C4 O1 178.9(10)
C2 C3 C4 C5 1.7(17)
C3 C4 C5 C6 -1.4(17)
O1 C4 C5 C6 -178.6(9)
C2 C1 C6 C5 2.5(16)
C1A C1 C6 C5 179.9(10)
C4 C5 C6 C1 -0.8(16)
C3 C4 O1 C7 87.5(13)
C5 C4 O1 C7 -95.1(12)
C4 O1 C7 O2 -2.5(15)
C4 O1 C7 C8 175.4(9)
O2 C7 C8 C9 -163.7(12)
O1 C7 C8 C9 18.5(16)
O2 C7 C8 C13 16.0(18)
O1 C7 C8 C13 -161.8(10)
C13 C8 C9 C10 0.4(18)
C7 C8 C9 C10 -179.9(10)
C8 C9 C10 C11 1.0(17)
C9 C10 C11 C12 -0.3(17)
C9 C10 C11 Br1 -179.2(8)
C10 C11 C12 C13 -1.8(18)
Br1 C11 C12 C13 177.1(9)
C9 C8 C13 C12 -2.5(19)
C7 C8 C13 C12 177.7(11)
C11 C12 C13 C8 3.2(19)
C1A C2A C21 C26 -135.2(11)
C41 C2A C21 C26 46.5(13)
C1A C2A C21 C22 43.9(15)
C41 C2A C21 C22 -134.4(10)
C26 C21 C22 C23 0.6(15)
C2A C21 C22 C23 -178.5(9)
C21 C22 C23 C24 2.3(16)
C22 C23 C24 C25 -3.8(17)
C22 C23 C24 O3 -177.3(9)
C23 C24 C25 C26 2.4(17)
O3 C24 C25 C26 175.8(9)
C22 C21 C26 C25 -2.0(15)
C2A C21 C26 C25 177.1(10)
C24 C25 C26 C21 0.6(16)
C23 C24 O3 C27 -123.4(11)
C25 C24 O3 C27 62.9(14)
C24 O3 C27 O4 0.4(17)
C24 O3 C27 C28 177.7(9)
O4 C27 C28 C29 -8.2(19)
O3 C27 C28 C29 174.4(11)
O4 C27 C28 C33 168.8(13)
O3 C27 C28 C33 -8.6(17)
C33 C28 C29 C30 1(2)
C27 C28 C29 C30 177.7(13)
C28 C29 C30 C31 -2(2)
C29 C30 C31 C32 3(3)
C29 C30 C31 Br2 -176.2(12)
C30 C31 C32 C33 -3(2)
Br2 C31 C32 C33 176.4(11)
C29 C28 C33 C32 0(2)
C27 C28 C33 C32 -177.3(12)
C31 C32 C33 C28 2(2)
C1A C2A C41 C46 42.0(15)
C21 C2A C41 C46 -139.7(10)
C1A C2A C41 C42 -132.2(11)
C21 C2A C41 C42 46.1(13)
C46 C41 C42 C43 -4.3(15)
C2A C41 C42 C43 170.2(10)
C41 C42 C43 C44 2.7(15)
C42 C43 C44 C45 1.7(16)
C42 C43 C44 O5 -173.4(9)
C43 C44 C45 C46 -4.3(16)
O5 C44 C45 C46 170.6(9)
C42 C41 C46 C45 1.6(15)
C2A C41 C46 C45 -172.8(10)
C44 C45 C46 C41 2.6(16)
C45 C44 O5 C47 70.3(13)
C43 C44 O5 C47 -114.5(11)
C44 O5 C47 O6 -0.2(17)
C44 O5 C47 C48 177.9(9)
O6 C47 C48 C53 178.5(12)
O5 C47 C48 C53 0.5(16)
O6 C47 C48 C49 -1.6(18)
O5 C47 C48 C49 -179.6(10)
C53 C48 C49 C50 0.3(19)
C47 C48 C49 C50 -179.6(12)
C48 C49 C50 C51 0(2)
C49 C50 C51 C52 -1.9(19)
C49 C50 C51 Br3 -179.3(10)
C50 C51 C52 C53 2.9(19)
Br3 C51 C52 C53 -179.8(9)
C49 C48 C53 C52 0.7(18)
C47 C48 C53 C52 -179.5(11)
C51 C52 C53 C48 -2.3(19)
C2A C1A C61 C62 42.5(15)
C1 C1A C61 C62 -140.2(10)
C2A C1A C61 C66 -137.0(10)
C1 C1A C61 C66 40.3(13)
C66 C61 C62 C63 2.8(14)
C1A C61 C62 C63 -176.7(9)
C61 C62 C63 C64 0.2(15)
C62 C63 C64 C65 -2.4(16)
C62 C63 C64 O7 172.1(9)
C63 C64 C65 C66 1.4(16)
O7 C64 C65 C66 -172.9(9)
C64 C65 C66 C61 1.8(16)
C62 C61 C66 C65 -3.9(15)
C1A C61 C66 C65 175.6(9)
C63 C64 O7 C67 122.4(11)
C65 C64 O7 C67 -63.0(14)
C64 O7 C67 O8 0.7(18)
C64 O7 C67 C68 -178.1(9)
O8 C67 C68 C69 -165.7(13)
O7 C67 C68 C69 13.0(17)
O8 C67 C68 C73 16.8(19)
O7 C67 C68 C73 -164.5(11)
C73 C68 C69 C70 1(2)
C67 C68 C69 C70 -176.9(12)
C68 C69 C70 C71 0(2)
C69 C70 C71 C72 -1(2)
C69 C70 C71 Br4 178.7(10)
C70 C71 C72 C73 1(2)
Br4 C71 C72 C73 -178.2(10)
C69 C68 C73 C72 0(2)
C67 C68 C73 C72 177.5(12)
C71 C72 C73 C68 -1(2)
O81 C81 N81 C82 2(3)
O81 C81 N81 C83 176.0(16)
O91 C91 N91 C92 -4(4)
O91 C91 N91 C93 179(3)
